data_2213857
loop_
_publ_author_name
'Dun-Jia Wang'
'Ling Fan'
'Jing Zheng'

_publ_section_title
;
 4-[4-(Benzyloxy)phenyl]-1,1,1-trifluoro-4-hydroxybut-3-en-2-one
;
_journal_coeditor_code IS2164
_journal_issue 6
_journal_name_full 'Acta Crystallographica Section E'
_journal_page_first o2979
_journal_page_last o2979
_journal_paper_doi 10.1107/S1600536807024737
_journal_volume 63
_journal_year 2007
_chemical_formula_iupac 'C17 H13 F3 O3'
_chemical_formula_moiety 'C17 H13 F3 O3'
_chemical_formula_sum 'C17 H13 F3 O3'
_chemical_formula_weight 322.27
_chemical_name_systematic
;
4-[4-(Benzyloxy)phenyl]-1,1,1-trifluoro-4-hydroxybut-3-en-2-one
;
_space_group_IT_number 19
_symmetry_cell_setting orthorhombic
_symmetry_space_group_name_Hall 'P 2ac 2ab'
_symmetry_space_group_name_H-M 'P 21 21 21'
_atom_sites_solution_hydrogens geom
_atom_sites_solution_primary direct
_atom_sites_solution_secondary difmap
_audit_creation_method SHELXL-97
_cell_angle_alpha 90.00
_cell_angle_beta 90.00
_cell_angle_gamma 90.00
_cell_formula_units_Z 4
_cell_length_a 7.6226(11)
_cell_length_b 11.0708(15)
_cell_length_c 17.748(2)
_cell_measurement_reflns_used 923
_cell_measurement_temperature 294(2)
_cell_measurement_theta_max 19.13
_cell_measurement_theta_min 2.30
_cell_volume 1497.7(3)
_computing_cell_refinement 'SAINT (Bruker, 1999)'
_computing_data_collection 'SMART (Bruker, 1997)'
_computing_data_reduction SAINT
_computing_molecular_graphics 'SHELXTL (Bruker, 2001)'
_computing_publication_material SHELXTL
_computing_structure_refinement 'SHELXL97 (Sheldrick, 1997)'
_computing_structure_solution 'SHELXS97 (Sheldrick, 1997)'
_diffrn_ambient_temperature 294(2)
_diffrn_measured_fraction_theta_full 0.993
_diffrn_measured_fraction_theta_max 0.993
_diffrn_measurement_device_type 'Bruker APEX CCD area-detector'
_diffrn_measurement_method '\f and \w scans'
_diffrn_radiation_monochromator graphite
_diffrn_radiation_source 'fine-focus sealed tube'
_diffrn_radiation_type MoK\a
_diffrn_radiation_wavelength 0.71073
_diffrn_reflns_av_R_equivalents 0.0442
_diffrn_reflns_av_sigmaI/netI 0.0410
_diffrn_reflns_limit_h_max 9
_diffrn_reflns_limit_h_min -9
_diffrn_reflns_limit_k_max 12
_diffrn_reflns_limit_k_min -14
_diffrn_reflns_limit_l_max 22
_diffrn_reflns_limit_l_min -16
_diffrn_reflns_number 6737
_diffrn_reflns_theta_full 27.00
_diffrn_reflns_theta_max 27.00
_diffrn_reflns_theta_min 2.17
_exptl_absorpt_coefficient_mu 0.122
_exptl_absorpt_correction_T_max 0.9832
_exptl_absorpt_correction_T_min 0.9756
_exptl_absorpt_correction_type multi-scan
_exptl_absorpt_process_details '(<i>SADABS</i>; Sheldrick, 2001)'
_exptl_crystal_colour colorless
_exptl_crystal_density_diffrn 1.429
_exptl_crystal_density_method 'not measured'
_exptl_crystal_description block
_exptl_crystal_F_000 664
_exptl_crystal_size_max 0.20
_exptl_crystal_size_mid 0.10
_exptl_crystal_size_min 0.10
_refine_diff_density_max 0.159
_refine_diff_density_min -0.187
_refine_ls_extinction_method none
_refine_ls_goodness_of_fit_ref 1.057
_refine_ls_hydrogen_treatment mixed
_refine_ls_matrix_type full
_refine_ls_number_parameters 239
_refine_ls_number_reflns 1881
_refine_ls_number_restraints 66
_refine_ls_restrained_S_all 1.205
_refine_ls_R_factor_all 0.1022
_refine_ls_R_factor_gt 0.0572
_refine_ls_shift/su_max 0.000
_refine_ls_shift/su_mean 0.000
_refine_ls_structure_factor_coef Fsqd
_refine_ls_weighting_details 'calc w=1/[\s^2^(Fo^2^)+(0.0746P)^2^] where P=(Fo^2^+2Fc^2^)/3'
_refine_ls_weighting_scheme calc
_refine_ls_wR_factor_gt 0.1345
_refine_ls_wR_factor_ref 0.1523
_reflns_number_gt 1110
_reflns_number_total 1881
_reflns_threshold_expression I>2\s(I)
_cod_data_source_file is2164.cif
_cod_data_source_block I
_cod_depositor_comments
;
The following automatic conversions were performed:
'_symmetry_cell_setting' value 'Orthorhombic' changed to 'orthorhombic'
according to '/home/saulius/struct/CIF-dictionaries/cif_core.dic'
dictionary named 'cif_core.dic' version 2.4.1 from 2010-06-29.

Automatic conversion script
Id: cif_fix_enum 1527 2010-12-29 10:47:43Z saulius 

The following automatic conversions were performed:

'_symmetry_cell_setting' value 'Orthorhombic' changed to
'orthorhombic' according to
/home/saulius/struct/CIF-dictionaries/cif_core.dic dictionary named
'cif_core.dic' version 2.4.1 from 2010-06-29.

Automatic conversion script
Id: cif_fix_values 1715 2011-07-08 13:25:40Z adriana 
;
_cod_database_code 2213857
_cod_database_fobs_code 2213857

loop_
_symmetry_equiv_pos_as_xyz
'x, y, z'
'-x+1/2, -y, z+1/2'
'-x, y+1/2, -z+1/2'
'x+1/2, -y+1/2, -z'

loop_
_atom_site_type_symbol
_atom_site_label
_atom_site_fract_x
_atom_site_fract_y
_atom_site_fract_z
_atom_site_U_iso_or_equiv
_atom_site_adp_type
_atom_site_calc_flag
_atom_site_refinement_flags
_atom_site_occupancy
_atom_site_disorder_assembly
_atom_site_disorder_group
C C1 0.3740(6) 0.8855(4) -0.1935(2) 0.0626(12) Uani d . 1 . .
C C2 0.3147(6) 0.7911(4) -0.2368(3) 0.0690(12) Uani d . 1 . .
H H2 0.2789 0.7200 -0.2136 0.083 Uiso calc R 1 . .
C C3 0.3078(7) 0.8003(5) -0.3137(3) 0.0787(14) Uani d . 1 . .
H H3 0.2660 0.7360 -0.3422 0.094 Uiso calc R 1 . .
C C4 0.3626(7) 0.9049(5) -0.3489(3) 0.0815(15) Uani d . 1 . .
H H4 0.3585 0.9109 -0.4011 0.098 Uiso calc R 1 . .
C C5 0.4231(7) 1.0001(5) -0.3067(3) 0.0835(15) Uani d . 1 . .
H H5 0.4582 1.0711 -0.3302 0.100 Uiso calc R 1 . .
C C6 0.4317(6) 0.9904(4) -0.2297(3) 0.0714(12) Uani d . 1 . .
H H6 0.4762 1.0541 -0.2014 0.086 Uiso calc R 1 . .
C C7 0.3784(7) 0.8811(4) -0.1086(2) 0.0668(12) Uani d . 1 . .
H H7A 0.4802 0.9245 -0.0901 0.080 Uiso calc R 1 . .
H H7B 0.2741 0.9192 -0.0882 0.080 Uiso calc R 1 . .
C C8 0.3801(6) 0.7331(4) -0.0104(2) 0.0612(11) Uani d . 1 . .
C C9 0.3715(7) 0.6124(4) 0.0080(3) 0.0793(14) Uani d . 1 . .
H H9 0.3680 0.5548 -0.0301 0.095 Uiso calc R 1 . .
C C10 0.3680(7) 0.5765(4) 0.0812(2) 0.0742(14) Uani d . 1 . .
H H10 0.3623 0.4945 0.0924 0.089 Uiso calc R 1 . .
C C11 0.3728(6) 0.6596(3) 0.1395(2) 0.0561(10) Uani d . 1 . .
C C12 0.3821(7) 0.7810(4) 0.1203(2) 0.0683(13) Uani d . 1 . .
H H12 0.3847 0.8387 0.1584 0.082 Uiso calc R 1 . .
C C13 0.3876(6) 0.8183(4) 0.0466(2) 0.0691(13) Uani d . 1 . .
H H13 0.3962 0.9000 0.0350 0.083 Uiso calc R 1 . .
C C14 0.3696(5) 0.6193(4) 0.2183(2) 0.0620(11) Uani d . 1 . .
C C15 0.3426(6) 0.6954(4) 0.2797(2) 0.0626(11) Uani d . 1 . .
H H15 0.3231 0.7773 0.2719 0.075 Uiso calc R 1 . .
C C16 0.3446(6) 0.6505(4) 0.3516(3) 0.0678(13) Uani d . 1 A .
C C17 0.3182(7) 0.7320(5) 0.4185(3) 0.0852(16) Uani d D 1 . .
F F1 0.2753(14) 0.6788(5) 0.4809(3) 0.122(3) Uani d PDU 0.641(11) A 1
F F2 0.1903(12) 0.8142(7) 0.4089(3) 0.122(3) Uani d PDU 0.641(11) A 1
F F3 0.4573(10) 0.7974(9) 0.4330(5) 0.141(4) Uani d PDU 0.641(11) A 1
F F1' 0.436(2) 0.6954(13) 0.4677(8) 0.151(6) Uani d PDU 0.359(11) A 2
F F2' 0.1678(14) 0.7131(15) 0.4486(9) 0.142(6) Uani d PDU 0.359(11) A 2
F F3' 0.343(3) 0.8437(7) 0.4061(7) 0.120(5) Uani d PDU 0.359(11) A 2
O O1 0.3861(5) 0.7590(2) -0.08524(15) 0.0738(10) Uani d . 1 . .
O O2 0.3947(5) 0.5056(3) 0.2297(2) 0.0887(11) Uani d . 1 . .
O O3 0.3710(6) 0.5400(3) 0.3683(2) 0.0963(12) Uani d . 1 . .
H H1 0.370(9) 0.503(5) 0.300(4) 0.144 Uiso d . 1 A .

loop_
_atom_site_aniso_label
_atom_site_aniso_U_11
_atom_site_aniso_U_22
_atom_site_aniso_U_33
_atom_site_aniso_U_12
_atom_site_aniso_U_13
_atom_site_aniso_U_23
C1 0.063(3) 0.068(3) 0.057(3) 0.008(3) 0.003(2) 0.002(2)
C2 0.072(3) 0.067(3) 0.068(3) 0.000(2) -0.006(2) 0.002(2)
C3 0.088(4) 0.076(3) 0.072(3) -0.002(3) -0.009(3) -0.005(3)
C4 0.084(4) 0.097(4) 0.063(3) 0.006(3) -0.007(3) 0.010(3)
C5 0.095(4) 0.084(3) 0.071(3) 0.006(3) 0.007(3) 0.020(3)
C6 0.082(3) 0.061(3) 0.071(3) -0.002(2) 0.006(3) 0.003(2)
C7 0.079(3) 0.060(3) 0.062(3) -0.001(3) -0.002(3) -0.003(2)
C8 0.065(3) 0.058(2) 0.061(3) 0.004(2) 0.004(2) 0.001(2)
C9 0.110(4) 0.060(3) 0.068(3) -0.006(3) 0.007(3) -0.010(2)
C10 0.101(4) 0.050(2) 0.072(3) 0.005(3) 0.008(3) -0.003(2)
C11 0.057(3) 0.055(2) 0.056(2) 0.003(2) 0.001(2) -0.0025(19)
C12 0.094(4) 0.055(3) 0.056(3) -0.007(3) 0.004(3) -0.004(2)
C13 0.087(3) 0.052(2) 0.069(3) -0.004(3) -0.002(3) -0.001(2)
C14 0.057(3) 0.053(2) 0.076(3) 0.006(2) 0.005(3) 0.011(2)
C15 0.074(3) 0.056(2) 0.058(3) -0.005(2) 0.004(2) 0.004(2)
C16 0.069(3) 0.068(3) 0.066(3) -0.006(2) -0.003(3) 0.015(2)
C17 0.104(5) 0.088(4) 0.064(3) -0.011(4) -0.017(3) 0.012(3)
F1 0.186(8) 0.106(4) 0.075(4) 0.007(5) 0.043(4) 0.026(3)
F2 0.171(7) 0.117(5) 0.079(4) 0.047(5) -0.025(4) -0.024(3)
F3 0.130(6) 0.153(7) 0.141(6) -0.061(5) 0.021(5) -0.054(5)
F1' 0.172(10) 0.180(11) 0.100(8) -0.008(9) -0.064(7) -0.014(7)
F2' 0.120(8) 0.173(11) 0.134(10) -0.023(8) 0.035(7) -0.046(8)
F3' 0.160(11) 0.091(7) 0.111(7) -0.017(7) 0.001(8) -0.003(5)
O1 0.107(3) 0.0595(18) 0.0547(18) 0.0060(19) 0.0085(18) 0.0011(14)
O2 0.122(3) 0.060(2) 0.084(2) 0.011(2) 0.020(2) 0.0129(16)
O3 0.126(3) 0.086(2) 0.077(2) 0.016(2) 0.012(2) 0.0271(19)

loop_
_atom_type_symbol
_atom_type_description
_atom_type_scat_dispersion_real
_atom_type_scat_dispersion_imag
_atom_type_scat_source
C C 0.0033 0.0000 'International Tables Vol C Tables 4.2.6.8 and 6.1.1.4'
H H 0.0000 0.0000 'International Tables Vol C Tables 4.2.6.8 and 6.1.1.4'
O O 0.0106 0.0000 'International Tables Vol C Tables 4.2.6.8 and 6.1.1.4'
F F 0.0171 0.0000 'International Tables Vol C Tables 4.2.6.8 and 6.1.1.4'

loop_
_geom_angle_atom_site_label_1
_geom_angle_atom_site_label_2
_geom_angle_atom_site_label_3
_geom_angle
_geom_angle_publ_flag
C2 C1 C6 118.6(4) no
C2 C1 C7 122.8(4) no
C6 C1 C7 118.6(4) no
C3 C2 C1 120.9(4) no
C3 C2 H2 119.5 no
C1 C2 H2 119.5 no
C2 C3 C4 120.1(5) no
C2 C3 H3 119.9 no
C4 C3 H3 119.9 no
C5 C4 C3 119.9(5) no
C5 C4 H4 120.0 no
C3 C4 H4 120.0 no
C6 C5 C4 120.0(5) no
C6 C5 H5 120.0 no
C4 C5 H5 120.0 no
C5 C6 C1 120.5(5) no
C5 C6 H6 119.8 no
C1 C6 H6 119.8 no
O1 C7 C1 108.9(3) no
O1 C7 H7A 109.9 no
C1 C7 H7A 109.9 no
O1 C7 H7B 109.9 no
C1 C7 H7B 109.9 no
H7A C7 H7B 108.3 no
O1 C8 C9 116.0(4) no
O1 C8 C13 124.6(4) no
C9 C8 C13 119.4(4) no
C10 C9 C8 120.8(4) no
C10 C9 H9 119.6 no
C8 C9 H9 119.6 no
C9 C10 C11 121.3(4) no
C9 C10 H10 119.4 no
C11 C10 H10 119.4 no
C10 C11 C12 117.4(4) no
C10 C11 C14 120.6(4) no
C12 C11 C14 122.0(4) no
C13 C12 C11 121.8(4) no
C13 C12 H12 119.1 no
C11 C12 H12 119.1 no
C12 C13 C8 119.4(4) no
C12 C13 H13 120.3 no
C8 C13 H13 120.3 no
O2 C14 C15 119.3(4) yes
O2 C14 C11 116.4(4) no
C15 C14 C11 124.3(4) no
C16 C15 C14 120.5(4) yes
C16 C15 H15 119.7 no
C14 C15 H15 119.7 no
O3 C16 C15 124.5(5) yes
O3 C16 C17 114.4(4) no
C15 C16 C17 121.0(4) no
F3' C17 F2' 111.4(7) no
F1 C17 F3 106.7(5) no
F3' C17 F1' 108.3(7) no
F2' C17 F1' 106.4(7) no
F1 C17 F2 103.5(5) no
F3 C17 F2 103.8(5) no
F3' C17 C16 115.4(7) no
F2' C17 C16 110.5(7) no
F1 C17 C16 115.8(5) no
F3 C17 C16 112.2(5) no
F1' C17 C16 104.3(7) no
F2 C17 C16 113.8(4) no
C8 O1 C7 119.1(3) no
C14 O2 H1 99(3) no
C16 O3 H1 95(3) no
C16 O3 H1 95(3) no

loop_
_geom_bond_atom_site_label_1
_geom_bond_atom_site_label_2
_geom_bond_distance
_geom_bond_publ_flag
C1 C2 1.373(6) no
C1 C6 1.398(6) no
C1 C7 1.508(6) no
C2 C3 1.369(6) no
C2 H2 0.9300 no
C3 C4 1.380(7) no
C3 H3 0.9300 no
C4 C5 1.372(7) no
C4 H4 0.9300 no
C5 C6 1.372(6) no
C5 H5 0.9300 no
C6 H6 0.9300 no
C7 O1 1.415(5) no
C7 H7A 0.9700 no
C7 H7B 0.9700 no
C8 O1 1.360(5) no
C8 C9 1.377(6) no
C8 C13 1.384(6) no
C9 C10 1.359(6) no
C9 H9 0.9300 no
C10 C11 1.385(6) no
C10 H10 0.9300 no
C11 C12 1.389(6) no
C11 C14 1.467(6) no
C12 C13 1.373(6) no
C12 H12 0.9300 no
C13 H13 0.9300 no
C14 O2 1.289(5) yes
C14 C15 1.394(6) yes
C15 C16 1.369(6) yes
C15 H15 0.9300 no
C16 O3 1.274(5) yes
C16 C17 1.505(7) no
C17 F3' 1.270(7) no
C17 F2' 1.282(7) no
C17 F1 1.296(6) no
C17 F3 1.309(6) no
C17 F1' 1.318(7) no
C17 F2 1.344(6) no
O2 H1 1.26(6) no
O3 H1 1.29(6) no

loop_
_geom_hbond_atom_site_label_D
_geom_hbond_atom_site_label_H
_geom_hbond_atom_site_label_A
_geom_hbond_distance_DH
_geom_hbond_distance_HA
_geom_hbond_distance_DA
_geom_hbond_angle_DHA
O2 H1 O3 1.26(6) 1.29(6) 2.496(5) 158(5)

loop_
_geom_torsion_atom_site_label_1
_geom_torsion_atom_site_label_2
_geom_torsion_atom_site_label_3
_geom_torsion_atom_site_label_4
_geom_torsion
_geom_torsion_publ_flag
C6 C1 C2 C3 -1.7(7) no
C7 C1 C2 C3 177.9(5) no
C1 C2 C3 C4 0.8(8) no
C2 C3 C4 C5 -0.4(8) no
C3 C4 C5 C6 1.1(8) no
C4 C5 C6 C1 -2.0(8) no
C2 C1 C6 C5 2.3(7) no
C7 C1 C6 C5 -177.3(5) no
C2 C1 C7 O1 24.2(7) no
C6 C1 C7 O1 -156.2(4) no
O1 C8 C9 C10 178.8(4) no
C13 C8 C9 C10 0.8(9) no
C8 C9 C10 C11 0.1(9) no
C9 C10 C11 C12 -0.3(8) no
C9 C10 C11 C14 -179.8(5) no
C10 C11 C12 C13 -0.4(8) no
C14 C11 C12 C13 179.1(4) no
C11 C12 C13 C8 1.3(8) no
O1 C8 C13 C12 -179.3(4) no
C9 C8 C13 C12 -1.5(8) no
C10 C11 C14 O2 12.3(7) no
C12 C11 C14 O2 -167.1(5) no
C10 C11 C14 C15 -168.0(5) no
C12 C11 C14 C15 12.5(7) no
O2 C14 C15 C16 0.7(7) no
C11 C14 C15 C16 -178.9(4) no
C14 C15 C16 O3 0.3(8) no
C14 C15 C16 C17 179.1(4) no
O3 C16 C17 F3' 160.2(10) no
C15 C16 C17 F3' -18.7(11) no
O3 C16 C17 F2' -72.4(11) no
C15 C16 C17 F2' 108.7(11) no
O3 C16 C17 F1 -19.0(8) no
C15 C16 C17 F1 162.1(7) no
O3 C16 C17 F3 103.8(8) no
C15 C16 C17 F3 -75.2(8) no
O3 C16 C17 F1' 41.6(11) no
C15 C16 C17 F1' -137.3(10) no
O3 C16 C17 F2 -138.7(7) no
C15 C16 C17 F2 42.3(8) no
C9 C8 O1 C7 174.1(4) no
C13 C8 O1 C7 -8.0(8) no
C1 C7 O1 C8 -175.9(4) no
C15 C16 O3 H1 -7(3) no
C17 C16 O3 H1 174(3) no
